data_8100393
loop_
_publ_author_name
'Shi, Hao '
'Guo, Yue-Wei '
'Yu, Jia-Ling '
'Sun, Jie '

_publ_section_title
;
Crystal structure of 5,19-bis(acetyloxy)-13-deoxy- 10-deoxy-20-(ethylthio)-
2,20-dihydro-(2\a,5\b,19R)-enmein, C~28~H~38~O~10~S
;
_journal_issue 3
_journal_name_full 'Zeitschrift f\"ur Kristallographie - New Crystal Structures'
_journal_page_first 328
_journal_page_last 330
_journal_volume 218
_journal_year 2003
_chemical_formula_moiety 'C28 H38 O10 S'
_chemical_formula_structural 'C28 H38 O10 S'
_chemical_formula_sum 'C28 H38 O10 S'
_chemical_formula_weight 566.64
_chemical_name_common
;
5,19-Bis(acetyloxy)-13-deoxy-10-deoxy-
20-(ethylthio)-2,20-dihydro, (2\a,5\b,19R)-enmain
;
_space_group_IT_number 19
_symmetry_cell_setting orthorhombic
_symmetry_space_group_name_Hall 'P 2ac 2ab'
_symmetry_space_group_name_H-M 'P 21 21 21'
_cell_angle_alpha 90.00
_cell_angle_beta 90.00
_cell_angle_gamma 90.00
_cell_formula_units_Z 4
_cell_length_a 9.1243(6)
_cell_length_b 9.3896(7)
_cell_length_c 33.962(2)
_cell_measurement_temperature 293(2)
_cell_volume 2909.7(3)
_diffrn_ambient_temperature 293(2)
_exptl_crystal_density_diffrn 1.294
_cod_depositor_comments
;
The following automatic conversions were performed:
'_symmetry_cell_setting' value 'Orthorhombic' changed to 'orthorhombic'
according to '/home/saulius/struct/CIF-dictionaries/cif_core.dic'
dictionary named 'cif_core.dic' version 2.4.1 from 2010-06-29.

Automatic conversion script
Id: cif_fix_enum 1527 2010-12-29 10:47:43Z saulius 
;
_cod_database_code 8100393

loop_
_symmetry_equiv_pos_as_xyz
'x, y, z'
'-x+1/2, -y, z+1/2'
'-x, y+1/2, -z+1/2'
'x+1/2, -y+1/2, -z'

loop_
_atom_site_label
_atom_site_type_symbol
_atom_site_fract_x
_atom_site_fract_y
_atom_site_fract_z
_atom_site_U_iso_or_equiv
_atom_site_adp_type
_atom_site_occupancy
_atom_site_symmetry_multiplicity
_atom_site_Wyckoff_symbol
_atom_site_calc_flag
_atom_site_refinement_flags
_atom_site_disorder_assembly
_atom_site_disorder_group
S S 0.45894(13) 0.30550(18) 0.99078(3) 0.1050(5) Uani 1 4 a d D . .
O1 O 0.1186(3) 0.4575(2) 0.79340(6) 0.0589(6) Uani 1 4 a d . . .
O2 O -0.2067(2) 0.5450(3) 0.87613(8) 0.0691(7) Uani 1 4 a d . . .
O3 O -0.0917(2) 0.6605(3) 0.92770(6) 0.0621(6) Uani 1 4 a d . . .
O4 O 0.2024(3) 0.2450(3) 0.80522(7) 0.0703(7) Uani 1 4 a d . . .
O5 O 0.1272(3) 0.2086(2) 0.88972(7) 0.0609(6) Uani 1 4 a d . . .
O6 O 0.3009(2) 0.7438(2) 0.86687(6) 0.0449(5) Uani 1 4 a d . . .
O7 O 0.3254(4) 0.9195(3) 0.91030(9) 0.0984(11) Uani 1 4 a d . . .
O8 O 0.4845(2) 0.3424(2) 0.83828(6) 0.0487(5) Uani 1 4 a d . . .
O9 O 0.4724(4) 0.4704(3) 0.78302(7) 0.0823(8) Uani 1 4 a d . . .
O10 O -0.3020(3) 0.6871(6) 0.95807(10) 0.1391(17) Uani 1 4 a d . . .
C1 C 0.0170(6) 0.6852(4) 0.77656(10) 0.0658(10) Uani 1 4 a d . . .
C2 C -0.0125(5) 0.8324(4) 0.79317(11) 0.0711(11) Uani 1 4 a d D . .
C3 C -0.1203(4) 0.8270(4) 0.82808(10) 0.0627(10) Uani 1 4 a d . . .
C4 C -0.0499(3) 0.7342(3) 0.86115(9) 0.0445(7) Uani 1 4 a d D . .
C5 C 0.0257(3) 0.5946(3) 0.84786(8) 0.0393(7) Uani 1 4 a d . . .
C6 C -0.1618(4) 0.6783(4) 0.89007(10) 0.0580(9) Uani 1 4 a d . . .
C7 C 0.1843(3) 0.3633(4) 0.81682(9) 0.0491(8) Uani 1 4 a d . . .
C8 C 0.2350(3) 0.4137(3) 0.85740(8) 0.0391(7) Uani 1 4 a d . . .
C9 C 0.1436(3) 0.5388(3) 0.87701(8) 0.0380(6) Uani 1 4 a d . . .
C10 C 0.1004(4) 0.6020(3) 0.80752(8) 0.0460(8) Uani 1 4 a d . . .
C11 C 0.2442(3) 0.6488(3) 0.89698(8) 0.0388(7) Uani 1 4 a d D . .
C12 C 0.3671(4) 0.5813(3) 0.92050(10) 0.0470(8) Uani 1 4 a d . . .
C13 C 0.4315(3) 0.4437(3) 0.90220(9) 0.0428(7) Uani 1 4 a d . . .
C14 C 0.3993(3) 0.4514(3) 0.85817(8) 0.0399(7) Uani 1 4 a d . . .
C15 C 0.2261(3) 0.2918(3) 0.88726(9) 0.0424(7) Uani 1 4 a d . . .
C16 C 0.3570(3) 0.3047(4) 0.91514(9) 0.0459(7) Uani 1 4 a d . . .
C17 C 0.3068(4) 0.2843(5) 0.95694(11) 0.0642(10) Uani 1 4 a d D . .
C18 C -0.1355(6) 0.9774(4) 0.84444(13) 0.0964(15) Uani 1 4 a d . . .
H19 H -0.1699 1.0399 0.8241 0.145 Uiso 1 4 a calc R . .
H17 H -0.0419 1.0099 0.8537 0.145 Uiso 1 4 a calc R . .
H18 H -0.2042 0.9771 0.8658 0.145 Uiso 1 4 a calc R . .
C19 C -0.2707(4) 0.7764(5) 0.81402(12) 0.0834(13) Uani 1 4 a d . . .
H21 H -0.3061 0.8394 0.7939 0.125 Uiso 1 4 a calc R . .
H20 H -0.3379 0.7764 0.8358 0.125 Uiso 1 4 a calc R . .
H22 H -0.2625 0.6818 0.8036 0.125 Uiso 1 4 a calc R . .
C20 C -0.1041(4) 0.4909(4) 0.84795(11) 0.0541(9) Uani 1 4 a d D . .
C21 C -0.1744(5) 0.6651(5) 0.95993(11) 0.0700(11) Uani 1 4 a d . . .
C22 C -0.0881(6) 0.6365(5) 0.99562(11) 0.0939(14) Uani 1 4 a d . . .
H27 H -0.1515 0.6368 1.0182 0.141 Uiso 1 4 a calc R . .
H26 H -0.0146 0.7089 0.9987 0.141 Uiso 1 4 a calc R . .
H25 H -0.0416 0.5451 0.9933 0.141 Uiso 1 4 a calc R . .
C23 C 0.3344(4) 0.8780(3) 0.87789(12) 0.0569(9) Uani 1 4 a d . . .
C24 C 0.3849(5) 0.9643(4) 0.84319(12) 0.0746(11) Uani 1 4 a d . . .
H29 H 0.3032 1.0153 0.8323 0.112 Uiso 1 4 a calc R . .
H30 H 0.4251 0.9020 0.8236 0.112 Uiso 1 4 a calc R . .
H28 H 0.4586 1.0307 0.8515 0.112 Uiso 1 4 a calc R . .
C25 C 0.5115(4) 0.3659(4) 0.80000(10) 0.0597(9) Uani 1 4 a d . . .
C26 C 0.5937(5) 0.2455(5) 0.78220(12) 0.0928(14) Uani 1 4 a d . . .
H32 H 0.6654 0.2819 0.7641 0.139 Uiso 1 4 a calc R . .
H31 H 0.5269 0.1843 0.7684 0.139 Uiso 1 4 a calc R . .
H33 H 0.6421 0.1925 0.8026 0.139 Uiso 1 4 a calc R . .
C27 C 0.3590(11) 0.2640(10) 1.0415(2) 0.192(3) Uiso 1 4 a d D . .
H34 H 0.2771 0.1989 1.0388 0.231 Uiso 1 4 a calc R . .
H35 H 0.4254 0.2317 1.0619 0.231 Uiso 1 4 a calc R . .
C28 C 0.3168(12) 0.4033(11) 1.0459(3) 0.230(5) Uiso 1 4 a d D . .
H37 H 0.4013 0.4639 1.0442 0.345 Uiso 1 4 a calc R . .
H36 H 0.2708 0.4154 1.0711 0.345 Uiso 1 4 a calc R . .
H38 H 0.2487 0.4280 1.0255 0.345 Uiso 1 4 a calc R . .
H1 H 0.086(5) 0.699(5) 0.7530(13) 0.108(15) Uiso 1 4 a d . . .
H2 H -0.072(3) 0.637(3) 0.7678(8) 0.032(8) Uiso 1 4 a d . . .
H3 H -0.059(4) 0.893(4) 0.7743(9) 0.092(13) Uiso 1 4 a d D . .
H4 H 0.086(2) 0.866(3) 0.8028(9) 0.060(10) Uiso 1 4 a d D . .
H5 H 0.024(2) 0.790(2) 0.8715(7) 0.034(7) Uiso 1 4 a d D . .
H6 H -0.250(4) 0.725(3) 0.8974(9) 0.055(9) Uiso 1 4 a d . . .
H7 H 0.091(3) 0.497(3) 0.8971(8) 0.038(8) Uiso 1 4 a d . . .
H8 H 0.201(3) 0.655(3) 0.8089(8) 0.040(8) Uiso 1 4 a d . . .
H9 H 0.181(3) 0.711(3) 0.9134(7) 0.044(8) Uiso 1 4 a d D . .
H10 H 0.442(3) 0.649(3) 0.9233(8) 0.040(8) Uiso 1 4 a d . . .
H11 H 0.335(4) 0.562(4) 0.9471(11) 0.068(11) Uiso 1 4 a d . . .
H12 H 0.537(3) 0.440(3) 0.9067(7) 0.030(6) Uiso 1 4 a d . . .
H13 H 0.423(3) 0.544(3) 0.8473(8) 0.038(7) Uiso 1 4 a d . . .
H14 H 0.423(3) 0.232(3) 0.9116(8) 0.042(8) Uiso 1 4 a d . . .
H15 H 0.226(4) 0.351(4) 0.9613(9) 0.056(10) Uiso 1 4 a d . . .
H16 H 0.274(3) 0.189(2) 0.9588(9) 0.049(9) Uiso 1 4 a d D . .
H23 H -0.155(3) 0.486(3) 0.8247(9) 0.050(9) Uiso 1 4 a d . . .
H24 H -0.078(3) 0.400(2) 0.8563(8) 0.049(9) Uiso 1 4 a d D . .

loop_
_atom_site_aniso_label
_atom_site_aniso_U_11
_atom_site_aniso_U_22
_atom_site_aniso_U_33
_atom_site_aniso_U_23
_atom_site_aniso_U_13
_atom_site_aniso_U_12
S 0.0767(7) 0.1792(14) 0.0590(6) 0.0266(7) -0.0222(6) 0.0033(8)
O1 0.0781(15) 0.0635(14) 0.0351(11) -0.0116(11) -0.0159(11) 0.0209(14)
O2 0.0484(13) 0.0877(18) 0.0713(16) -0.0141(14) 0.0056(12) -0.0175(13)
O3 0.0565(13) 0.0861(17) 0.0436(12) -0.0048(12) 0.0069(11) 0.0118(13)
O4 0.0918(18) 0.0520(15) 0.0671(15) -0.0242(12) -0.0212(14) 0.0190(13)
O5 0.0621(14) 0.0480(13) 0.0726(16) 0.0056(11) -0.0102(13) -0.0117(12)
O6 0.0518(12) 0.0378(12) 0.0452(11) -0.0016(9) 0.0016(10) -0.0003(10)
O7 0.179(3) 0.0514(15) 0.0646(18) -0.0140(13) -0.021(2) -0.0088(18)
O8 0.0528(11) 0.0448(12) 0.0485(12) 0.0029(10) 0.0065(10) 0.0122(10)
O9 0.126(2) 0.0635(16) 0.0575(15) 0.0154(13) 0.0247(16) 0.0300(17)
O10 0.0688(19) 0.256(5) 0.092(2) -0.017(3) 0.0280(18) 0.025(3)
C1 0.087(3) 0.071(3) 0.0394(19) 0.0048(18) -0.011(2) 0.018(2)
C2 0.091(3) 0.071(3) 0.051(2) 0.0178(19) -0.017(2) 0.025(2)
C3 0.070(2) 0.062(2) 0.057(2) -0.0071(17) -0.0199(18) 0.028(2)
C4 0.0401(16) 0.0476(18) 0.0457(17) -0.0046(14) -0.0088(14) 0.0074(14)
C5 0.0414(14) 0.0448(17) 0.0316(15) -0.0022(12) -0.0094(13) 0.0039(13)
C6 0.0427(18) 0.078(3) 0.053(2) -0.0077(19) -0.0030(16) 0.0110(18)
C7 0.0515(18) 0.054(2) 0.0418(17) -0.0067(16) -0.0087(15) 0.0082(16)
C8 0.0411(15) 0.0400(16) 0.0362(16) -0.0030(12) -0.0045(13) 0.0042(13)
C9 0.0415(15) 0.0416(16) 0.0309(15) 0.0007(13) -0.0024(13) 0.0022(14)
C10 0.0606(19) 0.0469(18) 0.0306(16) -0.0008(13) -0.0049(14) 0.0151(16)
C11 0.0408(15) 0.0389(16) 0.0367(15) -0.0050(13) -0.0042(13) 0.0071(13)
C12 0.0481(18) 0.0482(19) 0.045(2) -0.0060(15) -0.0129(16) 0.0004(16)
C13 0.0335(16) 0.0492(18) 0.0457(18) 0.0020(14) -0.0065(13) 0.0044(13)
C14 0.0430(15) 0.0342(16) 0.0426(17) 0.0001(13) 0.0026(14) 0.0082(14)
C15 0.0477(17) 0.0362(16) 0.0434(17) -0.0036(13) -0.0045(14) 0.0063(14)
C16 0.0431(16) 0.0476(18) 0.0470(18) 0.0097(15) -0.0042(14) 0.0082(15)
C17 0.066(2) 0.074(3) 0.053(2) 0.0180(19) -0.0128(19) -0.002(2)
C18 0.126(4) 0.072(3) 0.091(3) -0.013(2) -0.032(3) 0.054(3)
C19 0.068(2) 0.098(3) 0.084(3) -0.013(2) -0.038(2) 0.036(2)
C20 0.0498(19) 0.064(2) 0.048(2) -0.0025(17) -0.0088(17) -0.0051(17)
C21 0.071(3) 0.086(3) 0.053(2) -0.013(2) 0.027(2) -0.004(2)
C22 0.112(3) 0.112(4) 0.058(3) -0.008(2) 0.012(3) -0.003(3)
C23 0.063(2) 0.0390(18) 0.069(2) -0.0054(17) -0.0116(18) 0.0078(16)
C24 0.080(2) 0.0396(18) 0.104(3) 0.007(2) 0.011(3) 0.0003(19)
C25 0.074(2) 0.053(2) 0.052(2) 0.0028(17) 0.0184(18) 0.0040(19)
C26 0.108(3) 0.090(3) 0.080(3) -0.007(2) 0.032(3) 0.040(3)

loop_
_geom_bond_atom_site_label_1
_geom_bond_atom_site_label_2
_geom_bond_distance
_geom_bond_site_symmetry_2
_geom_bond_publ_flag
S C17 1.813(4) . ?
S C27 1.987(8) . ?
O1 C7 1.332(4) . ?
O1 C10 1.448(4) . ?
O2 C6 1.400(4) . ?
O2 C20 1.432(4) . ?
O3 C21 1.331(4) . ?
O3 C6 1.439(4) . ?
O4 C7 1.190(4) . ?
O5 C15 1.196(4) . ?
O6 C23 1.350(4) . ?
O6 C11 1.452(3) . ?
O7 C23 1.171(4) . ?
O8 C25 1.341(4) . ?
O8 C14 1.452(3) . ?
O9 C25 1.193(4) . ?
O10 C21 1.183(5) . ?
C1 C10 1.515(4) . ?
C1 C2 1.517(6) . ?
C1 H1 1.03(5) . ?
C1 H2 0.97(3) . ?
C2 C3 1.541(6) . ?
C2 H3 0.957(19) . ?
C2 H4 1.006(18) . ?
C3 C18 1.524(5) . ?
C3 C19 1.529(5) . ?
C3 C4 1.560(4) . ?
C4 C6 1.510(5) . ?
C4 C5 1.548(4) . ?
C4 H5 0.927(17) . ?
C5 C10 1.532(4) . ?
C5 C20 1.534(5) . ?
C5 C9 1.553(4) . ?
C6 H6 0.95(3) . ?
C7 C8 1.529(4) . ?
C8 C15 1.531(4) . ?
C8 C14 1.540(4) . ?
C8 C9 1.587(4) . ?
C9 C11 1.540(4) . ?
C9 H7 0.92(3) . ?
C10 H8 1.04(3) . ?
C11 C12 1.516(4) . ?
C11 H9 0.992(17) . ?
C12 C13 1.549(4) . ?
C12 H10 0.94(3) . ?
C12 H11 0.97(4) . ?
C13 C14 1.525(4) . ?
C13 C16 1.536(4) . ?
C13 H12 0.97(3) . ?
C14 H13 0.97(3) . ?
C15 C16 1.529(4) . ?
C16 C17 1.504(5) . ?
C16 H14 0.92(3) . ?
C17 H15 0.98(3) . ?
C17 H16 0.942(18) . ?
C18 H19 0.9600 . ?
C18 H17 0.9600 . ?
C18 H18 0.9600 . ?
C19 H21 0.9600 . ?
C19 H20 0.9600 . ?
C19 H22 0.9600 . ?
C20 H23 0.92(3) . ?
C20 H24 0.932(18) . ?
C21 C22 1.471(6) . ?
C22 H27 0.9600 . ?
C22 H26 0.9600 . ?
C22 H25 0.9600 . ?
C23 C24 1.502(5) . ?
C24 H29 0.9600 . ?
C24 H30 0.9600 . ?
C24 H28 0.9600 . ?
C25 C26 1.486(5) . ?
C26 H32 0.9600 . ?
C26 H31 0.9600 . ?
C26 H33 0.9600 . ?
C27 C28 1.371(10) . ?
C27 H34 0.9700 . ?
C27 H35 0.9700 . ?
C28 H37 0.9600 . ?
C28 H36 0.9600 . ?
C28 H38 0.9600 . ?

loop_
_cod_related_entry_id
_cod_related_entry_database
_cod_related_entry_code
1 ChemSpider 21183712
